data_4076961
loop_
_publ_author_name
'Aneetha, Halikhedkar'
'Jim\'enez-Tenorio, Manuel'
'Puerta, M. Carmen'
'Valerga, Pedro'
'Sapunov, Valentin N.'
'Schmid, Roland'
'Kirchner, Karl'
'Mereiter, Kurt'

_publ_section_title
;
 Coordinatively Unsaturated Ruthenium Phosphine Half-Sandwich
 Complexes:&#x00A0; Correlations to Structure and Reactivity
;
_journal_issue 24
_journal_name_full Organometallics
_journal_page_first 5334
_journal_paper_doi 10.1021/om020359r
_journal_volume 21
_journal_year 2002
_chemical_formula_moiety 'C22 H45 P2 Ru 1+, C32 H12 B F24 1-'
_chemical_formula_sum 'C54 H57 B F24 P2 Ru'
_chemical_formula_weight 1335.82
_chemical_name_common '[Cp*Ru(PEt3)2][BAr'4]  -  compound no. 1'
_chemical_name_systematic
; 
 bis(tri-ethylphosphino)-(eta$5!-pentamethyl-cyclopentadienyl)
 ruthenium tetrakis(3,5-bis(trifluoromethyl)phenyl)borate
;
_space_group_IT_number 2
_symmetry_cell_setting triclinic
_symmetry_space_group_name_Hall '-P 1'
_symmetry_space_group_name_H-M 'P -1'
_atom_sites_solution_hydrogens geom
_atom_sites_solution_primary direct
_atom_sites_solution_secondary difmap
_audit_creation_method SHELXL-97
_cell_angle_alpha 92.81(3)
_cell_angle_beta 99.81(3)
_cell_angle_gamma 93.73(3)
_cell_formula_units_Z 2
_cell_length_a 13.156(12)
_cell_length_b 12.522(12)
_cell_length_c 18.591(18)
_cell_measurement_reflns_used 988
_cell_measurement_temperature 223(2)
_cell_measurement_theta_max 22.1
_cell_measurement_theta_min 2.2
_cell_volume 3006(5)
_computing_cell_refinement 'Bruker SAINT'
_computing_data_collection 'Bruker SMART'
_computing_data_reduction 'Bruker SAINT, SADABS, XPREP'
_computing_molecular_graphics 'Bruker SHELXTL'
_computing_publication_material 'Bruker SHELXTL'
_computing_structure_refinement 'SHELXL-97 (Sheldrick, 1997)'
_computing_structure_solution 'SHELXS-97 (Sheldrick, 1997)'
_diffrn_ambient_temperature 223(2)
_diffrn_measured_fraction_theta_full 0.978
_diffrn_measured_fraction_theta_max 0.978
_diffrn_measurement_device_type 'BRUKER SMART 3-circle with CCD area detector'
_diffrn_measurement_method 'omega scans'
_diffrn_radiation_monochromator graphite
_diffrn_radiation_source 'fine-focus sealed tube'
_diffrn_radiation_type MoK\a
_diffrn_radiation_wavelength 0.71073
_diffrn_reflns_av_R_equivalents 0.0304
_diffrn_reflns_av_sigmaI/netI 0.0358
_diffrn_reflns_limit_h_max 13
_diffrn_reflns_limit_h_min -13
_diffrn_reflns_limit_k_max 11
_diffrn_reflns_limit_k_min -13
_diffrn_reflns_limit_l_max 19
_diffrn_reflns_limit_l_min -19
_diffrn_reflns_number 20084
_diffrn_reflns_theta_full 21.97
_diffrn_reflns_theta_max 21.97
_diffrn_reflns_theta_min 1.76
_exptl_absorpt_coefficient_mu 0.423
_exptl_absorpt_correction_T_max 1.00
_exptl_absorpt_correction_T_min 0.91
_exptl_absorpt_correction_type 'Semi-empirical from equivalents with SADABS'
_exptl_crystal_colour 'dark blue'
_exptl_crystal_density_diffrn 1.476
_exptl_crystal_density_method 'not measured'
_exptl_crystal_description block
_exptl_crystal_F_000 1352
_exptl_crystal_size_max 0.5
_exptl_crystal_size_mid 0.4
_exptl_crystal_size_min 0.3
_refine_diff_density_max 1.113
_refine_diff_density_min -0.967
_refine_diff_density_rms 0.117
_refine_ls_extinction_coef 0.005(2)
_refine_ls_extinction_expression Fc^*^=kFc[1+0.001xFc^2^\l^3^/sin(2\q)]^-1/4^
_refine_ls_extinction_method SHELXL
_refine_ls_goodness_of_fit_ref 1.510
_refine_ls_hydrogen_treatment mixed
_refine_ls_matrix_type full
_refine_ls_number_parameters 715
_refine_ls_number_reflns 7181
_refine_ls_number_restraints 0
_refine_ls_restrained_S_all 1.510
_refine_ls_R_factor_all 0.1264
_refine_ls_R_factor_gt 0.1104
_refine_ls_shift/su_max 0.078
_refine_ls_shift/su_mean 0.004
_refine_ls_structure_factor_coef Fsqd
_refine_ls_weighting_details 'calc w=1/[\s^2^(Fo^2^)+(0.2000P)^2^+0.0000P] where P=(Fo^2^+2Fc^2^)/3'
_refine_ls_weighting_scheme calc
_refine_ls_wR_factor_gt 0.3256
_refine_ls_wR_factor_ref 0.3483
_reflns_number_gt 5662
_reflns_number_total 7181
_reflns_threshold_expression >2sigma(I)
_cod_data_source_file om020359r.cif
_cod_data_source_block (1)
_cod_depositor_comments
;
The following automatic conversions were performed:

'_symmetry_cell_setting' value 'Triclinic' changed to 'triclinic'
according to /home/saulius/struct/CIF-dictionaries/cif_core.dic
dictionary named 'cif_core.dic' version 2.4.1 from 2010-06-29.

Automatic conversion script
Id: cif_fix_values 1715 2011-07-08 13:25:40Z adriana 
;
_cod_original_sg_symbol_H-M P-1
_cod_database_code 4076961

loop_
_symmetry_equiv_pos_as_xyz
'x, y, z'
'-x, -y, -z'

loop_
_atom_site_label
_atom_site_type_symbol
_atom_site_fract_x
_atom_site_fract_y
_atom_site_fract_z
_atom_site_U_iso_or_equiv
_atom_site_adp_type
_atom_site_occupancy
_atom_site_symmetry_multiplicity
_atom_site_calc_flag
_atom_site_refinement_flags
Ru Ru 0.51706(5) 0.62225(6) 0.24594(5) 0.0987(5) Uani 1 1 d .
P1A P 0.4146(4) 0.7212(6) 0.3152(3) 0.112(2) Uani 0.50 1 d P
P1B P 0.4055(5) 0.7616(5) 0.2485(5) 0.123(2) Uani 0.50 1 d P
P2A P 0.3972(6) 0.4805(6) 0.2290(5) 0.115(2) Uani 0.50 1 d P
P2B P 0.3756(4) 0.5178(5) 0.1770(4) 0.0897(14) Uani 0.50 1 d P
C1 C 0.6631(6) 0.7272(7) 0.2670(6) 0.085(3) Uani 1 1 d .
C2 C 0.6325(8) 0.7015(8) 0.1941(6) 0.097(3) Uani 1 1 d .
C3 C 0.6373(8) 0.5869(10) 0.1809(7) 0.108(3) Uani 1 1 d .
C4 C 0.6651(9) 0.5460(8) 0.2489(8) 0.110(3) Uani 1 1 d .
C5 C 0.6787(7) 0.6301(8) 0.3020(6) 0.093(3) Uani 1 1 d .
C1A C 0.6907(9) 0.8362(8) 0.3075(9) 0.133(5) Uani 1 1 d .
H1AA H 0.7621 0.8591 0.3057 0.199 Uiso 1 1 calc R
H1AB H 0.6821 0.8313 0.3580 0.199 Uiso 1 1 calc R
H1AC H 0.6456 0.8878 0.2846 0.199 Uiso 1 1 calc R
C2A C 0.6320(15) 0.7893(14) 0.1373(8) 0.167(6) Uani 1 1 d .
H2AA H 0.7015 0.8041 0.1276 0.250 Uiso 1 1 calc R
H2AB H 0.6076 0.8543 0.1567 0.250 Uiso 1 1 calc R
H2AC H 0.5864 0.7640 0.0922 0.250 Uiso 1 1 calc R
C3A C 0.6359(15) 0.5372(16) 0.1056(8) 0.180(7) Uani 1 1 d .
H3AA H 0.7061 0.5371 0.0960 0.270 Uiso 1 1 calc R
H3AB H 0.5953 0.5782 0.0698 0.270 Uiso 1 1 calc R
H3AC H 0.6055 0.4641 0.1023 0.270 Uiso 1 1 calc R
C4A C 0.6836(13) 0.4281(10) 0.2604(13) 0.189(8) Uani 1 1 d .
H4AA H 0.7556 0.4168 0.2594 0.284 Uiso 1 1 calc R
H4AB H 0.6399 0.3831 0.2217 0.284 Uiso 1 1 calc R
H4AC H 0.6670 0.4096 0.3073 0.284 Uiso 1 1 calc R
C5A C 0.7163(12) 0.6164(15) 0.3827(7) 0.153(5) Uani 1 1 d .
H5AA H 0.7913 0.6240 0.3929 0.230 Uiso 1 1 calc R
H5AB H 0.6923 0.5457 0.3949 0.230 Uiso 1 1 calc R
H5AC H 0.6892 0.6706 0.4117 0.230 Uiso 1 1 calc R
C11 C 0.4815(14) 0.8048(15) 0.3880(9) 0.160(4) Uiso 1.00(4) 1 d .
C12 C 0.438(2) 0.869(2) 0.4367(15) 0.160(4) Uiso 0.61(3) 1 d P
C13 C 0.431(2) 0.884(2) 0.2430(14) 0.160(4) Uiso 0.66(4) 1 d P
C14 C 0.340(3) 0.958(3) 0.254(2) 0.160(4) Uiso 0.44(3) 1 d P
C15 C 0.2877(16) 0.7455(15) 0.2849(10) 0.160(4) Uiso 0.92(4) 1 d P
C16 C 0.211(4) 0.853(4) 0.261(3) 0.160(4) Uiso 0.32(3) 1 d P
C21 C 0.481(4) 0.484(4) 0.326(2) 0.160(4) Uiso 0.40(3) 1 d P
C22 C 0.493(2) 0.577(2) 0.3684(13) 0.160(4) Uiso 0.71(4) 1 d P
C23 C 0.427(3) 0.351(3) 0.2351(18) 0.160(4) Uiso 0.50(3) 1 d P
C24 C 0.343(3) 0.258(3) 0.2154(18) 0.160(4) Uiso 0.52(3) 1 d P
C25 C 0.2762(16) 0.4605(17) 0.2263(11) 0.160(4) Uiso 0.88(4) 1 d P
C26 C 0.171(3) 0.423(3) 0.2054(17) 0.160(4) Uiso 0.52(3) 1 d P
C27 C 0.4112(18) 0.4091(18) 0.1069(12) 0.160(4) Uiso 0.79(4) 1 d P
C28 C 0.330(2) 0.339(2) 0.0645(14) 0.160(4) Uiso 0.66(4) 1 d P
C29 C 0.298(3) 0.595(3) 0.1066(18) 0.160(4) Uiso 0.52(4) 1 d P
C210 C 0.323(4) 0.692(4) 0.075(2) 0.160(4) Uiso 0.40(3) 1 d P
B B 0.9599(6) 1.0922(6) 0.2503(4) 0.0509(17) Uani 1 1 d .
C31 C 0.9684(5) 0.9670(5) 0.2716(3) 0.0483(15) Uani 1 1 d .
C32 C 0.9855(5) 0.9422(5) 0.3447(3) 0.0554(16) Uani 1 1 d .
H32A H 0.9987 0.9985 0.3811 0.066 Uiso 1 1 calc R
C33 C 0.9836(6) 0.8387(5) 0.3653(4) 0.0657(19) Uani 1 1 d .
C34 C 0.9693(6) 0.7526(6) 0.3134(4) 0.069(2) Uani 1 1 d .
H34A H 0.9722 0.6815 0.3272 0.083 Uiso 1 1 calc R
C35 C 0.9509(6) 0.7758(5) 0.2416(3) 0.0565(17) Uani 1 1 d .
C36 C 0.9498(5) 0.8802(5) 0.2199(3) 0.0565(16) Uani 1 1 d .
H36A H 0.9365 0.8926 0.1698 0.068 Uiso 1 1 calc R
C37 C 0.9989(9) 0.8137(7) 0.4452(4) 0.084(3) Uani 1 1 d .
C38 C 0.9374(7) 0.6852(6) 0.1834(5) 0.077(2) Uani 1 1 d .
C41 C 0.8372(5) 1.1116(5) 0.2472(4) 0.0559(16) Uani 1 1 d .
C42 C 0.7987(5) 1.1301(5) 0.3121(4) 0.0603(17) Uani 1 1 d .
H42A H 0.8446 1.1370 0.3570 0.072 Uiso 1 1 calc R
C43 C 0.6926(6) 1.1383(6) 0.3111(5) 0.074(2) Uani 1 1 d .
C44 C 0.6270(6) 1.1320(6) 0.2461(6) 0.081(2) Uani 1 1 d .
H44A H 0.5562 1.1392 0.2456 0.097 Uiso 1 1 calc R
C45 C 0.6611(6) 1.1154(6) 0.1813(5) 0.078(2) Uani 1 1 d .
C46 C 0.7664(6) 1.1058(5) 0.1826(4) 0.0656(18) Uani 1 1 d .
H46A H 0.7901 1.0950 0.1381 0.079 Uiso 1 1 calc R
C47 C 0.6563(7) 1.1557(9) 0.3798(6) 0.089(3) Uani 1 1 d .
C48 C 0.5909(8) 1.1097(10) 0.1130(6) 0.100(3) Uani 1 1 d .
C51 C 0.9960(5) 1.1190(5) 0.1722(3) 0.0543(16) Uani 1 1 d .
C52 C 1.0674(5) 1.0653(5) 0.1402(3) 0.0547(16) Uani 1 1 d .
H52A H 1.0942 1.0045 0.1618 0.066 Uiso 1 1 calc R
C53 C 1.1011(5) 1.0987(6) 0.0764(3) 0.0600(17) Uani 1 1 d .
C54 C 1.0674(7) 1.1904(6) 0.0459(4) 0.073(2) Uani 1 1 d .
H54A H 1.0891 1.2128 0.0030 0.088 Uiso 1 1 calc R
C55 C 1.0028(7) 1.2478(6) 0.0784(4) 0.075(2) Uani 1 1 d .
C56 C 0.9661(7) 1.2153(6) 0.1404(4) 0.0671(19) Uani 1 1 d .
H56A H 0.9211 1.2577 0.1614 0.080 Uiso 1 1 calc R
C57 C 1.1774(6) 1.0390(8) 0.0456(4) 0.074(2) Uani 1 1 d .
C58 C 0.9577(16) 1.3493(9) 0.0440(7) 0.147(6) Uani 1 1 d .
C61 C 1.0375(5) 1.1738(5) 0.3103(3) 0.0495(15) Uani 1 1 d .
C62 C 1.1359(6) 1.1464(6) 0.3407(4) 0.0625(18) Uani 1 1 d .
H62A H 1.1557 1.0783 0.3278 0.075 Uiso 1 1 calc R
C63 C 1.2047(6) 1.2126(6) 0.3880(5) 0.074(2) Uani 1 1 d .
C64 C 1.1802(6) 1.3154(6) 0.4066(4) 0.072(2) Uani 1 1 d .
H64A H 1.2276 1.3623 0.4388 0.087 Uiso 1 1 calc R
C65 C 1.0860(6) 1.3461(5) 0.3769(3) 0.0575(17) Uani 1 1 d .
C66 C 1.0146(5) 1.2764(5) 0.3315(3) 0.0540(16) Uani 1 1 d .
H66A H 0.9485 1.2989 0.3143 0.065 Uiso 1 1 calc R
C67 C 1.3075(9) 1.1720(10) 0.4241(7) 0.110(3) Uani 1 1 d .
C68 C 1.0609(9) 1.4583(7) 0.3942(5) 0.090(3) Uani 1 1 d .
F37A F 0.9242(9) 0.8533(7) 0.4781(3) 0.169(4) Uani 1 1 d .
F37B F 1.0703(10) 0.8785(7) 0.4850(3) 0.183(5) Uani 1 1 d .
F37C F 0.9965(9) 0.7196(5) 0.4594(3) 0.178(4) Uani 1 1 d .
F38A F 1.0260(5) 0.6602(6) 0.1661(4) 0.134(2) Uani 1 1 d .
F38B F 0.8760(5) 0.7027(4) 0.1230(3) 0.1074(19) Uani 1 1 d .
F38C F 0.8971(5) 0.5938(4) 0.2054(3) 0.1061(18) Uani 1 1 d .
F47A F 0.7058(9) 1.2331(9) 0.4219(5) 0.193(5) Uani 1 1 d .
F47B F 0.6775(13) 1.0883(11) 0.4243(7) 0.263(8) Uani 1 1 d .
F47C F 0.5682(8) 1.1781(19) 0.3768(6) 0.318(11) Uani 1 1 d .
F48A F 0.4951(7) 1.0869(14) 0.1148(6) 0.240(7) Uani 1 1 d .
F48B F 0.5799(9) 1.2019(8) 0.0853(5) 0.193(5) Uani 1 1 d .
F48C F 0.6103(8) 1.0459(9) 0.0621(5) 0.200(5) Uani 1 1 d .
F57A F 1.1708(7) 1.0475(8) -0.0256(4) 0.167(4) Uani 1 1 d .
F57B F 1.1622(6) 0.9331(6) 0.0476(5) 0.140(3) Uani 1 1 d .
F57C F 1.2705(5) 1.0576(8) 0.0761(5) 0.165(3) Uani 1 1 d .
F58A F 0.9207(9) 1.3391(8) -0.0196(4) 0.178(4) Uani 1 1 d .
F58B F 1.0459(10) 1.4048(8) 0.0234(8) 0.227(6) Uani 1 1 d .
F58C F 0.9267(14) 1.4088(8) 0.0833(5) 0.280(10) Uani 1 1 d .
F67A F 1.3776(6) 1.2525(8) 0.4476(6) 0.177(4) Uani 1 1 d .
F67B F 1.2992(7) 1.1197(12) 0.4795(8) 0.243(7) Uani 1 1 d .
F67C F 1.3466(6) 1.1140(9) 0.3804(6) 0.195(5) Uani 1 1 d .
F68A F 1.1067(7) 1.4999(5) 0.4575(4) 0.148(3) Uani 1 1 d .
F68B F 1.0905(8) 1.5251(5) 0.3458(5) 0.154(3) Uani 1 1 d .
F68C F 0.9643(6) 1.4690(5) 0.3926(5) 0.148(3) Uani 1 1 d .

loop_
_atom_site_aniso_label
_atom_site_aniso_U_11
_atom_site_aniso_U_22
_atom_site_aniso_U_33
_atom_site_aniso_U_23
_atom_site_aniso_U_13
_atom_site_aniso_U_12
Ru 0.0695(6) 0.0683(7) 0.1535(9) -0.0258(5) 0.0186(5) -0.0046(4)
P1A 0.056(3) 0.169(6) 0.101(4) -0.053(4) -0.005(2) 0.027(3)
P1B 0.118(5) 0.102(4) 0.176(7) 0.039(4) 0.077(5) 0.055(4)
P2A 0.109(4) 0.101(4) 0.134(5) -0.004(4) 0.046(4) -0.048(4)
P2B 0.071(3) 0.078(3) 0.113(4) -0.003(3) 0.003(3) -0.005(2)
C1 0.059(5) 0.058(5) 0.138(8) -0.013(5) 0.025(5) -0.009(4)
C2 0.091(7) 0.087(7) 0.108(7) 0.008(5) 0.006(5) 0.001(5)
C3 0.088(7) 0.112(9) 0.120(8) -0.037(7) 0.020(6) 0.011(6)
C4 0.095(7) 0.058(6) 0.175(11) 0.005(6) 0.026(7) -0.003(5)
C5 0.084(6) 0.079(7) 0.124(7) 0.012(5) 0.043(5) -0.001(5)
C1A 0.086(7) 0.072(7) 0.238(15) -0.009(7) 0.032(8) -0.004(5)
C2A 0.188(15) 0.176(15) 0.140(10) 0.077(10) 0.013(10) 0.026(11)
C3A 0.191(16) 0.215(19) 0.127(11) -0.068(11) 0.030(10) 0.017(13)
C4A 0.133(11) 0.057(7) 0.39(3) 0.036(10) 0.063(14) 0.019(7)
C5A 0.128(11) 0.206(16) 0.129(10) 0.042(10) 0.018(8) 0.018(10)
B 0.058(4) 0.039(4) 0.057(4) 0.008(3) 0.010(3) 0.006(3)
C31 0.058(4) 0.041(3) 0.049(3) 0.002(3) 0.017(3) 0.003(3)
C32 0.071(4) 0.038(4) 0.059(4) 0.009(3) 0.011(3) 0.010(3)
C33 0.097(5) 0.046(4) 0.054(4) 0.008(3) 0.008(3) 0.012(4)
C34 0.097(6) 0.043(4) 0.072(5) 0.008(3) 0.024(4) 0.014(4)
C35 0.082(5) 0.040(4) 0.052(4) 0.000(3) 0.024(3) 0.010(3)
C36 0.066(4) 0.050(4) 0.051(3) 0.008(3) 0.005(3) -0.005(3)
C37 0.141(8) 0.050(5) 0.058(4) 0.000(4) 0.002(5) 0.015(5)
C38 0.101(6) 0.049(5) 0.083(6) -0.012(4) 0.029(5) 0.006(4)
C41 0.056(4) 0.037(4) 0.074(4) 0.013(3) 0.008(3) 0.002(3)
C42 0.055(4) 0.051(4) 0.077(4) 0.024(3) 0.010(3) 0.007(3)
C43 0.059(5) 0.059(5) 0.111(6) 0.018(4) 0.026(5) 0.011(4)
C44 0.055(5) 0.050(5) 0.135(8) 0.015(4) 0.006(5) 0.011(4)
C45 0.065(5) 0.063(5) 0.100(6) -0.009(4) 0.000(4) 0.019(4)
C46 0.067(5) 0.039(4) 0.087(5) -0.003(3) 0.004(4) 0.000(3)
C47 0.075(6) 0.085(7) 0.121(7) 0.024(6) 0.047(5) 0.011(5)
C48 0.073(7) 0.102(8) 0.120(8) 0.020(6) -0.007(5) 0.019(5)
C51 0.065(4) 0.040(4) 0.053(3) 0.007(3) 0.000(3) -0.005(3)
C52 0.045(4) 0.051(4) 0.065(4) 0.011(3) 0.001(3) -0.003(3)
C53 0.066(4) 0.059(4) 0.053(4) 0.007(3) 0.009(3) -0.013(3)
C54 0.101(6) 0.063(5) 0.054(4) 0.011(3) 0.016(4) -0.014(4)
C55 0.109(6) 0.055(5) 0.060(4) 0.027(3) 0.007(4) 0.004(4)
C56 0.098(5) 0.044(4) 0.059(4) 0.017(3) 0.008(4) 0.005(4)
C57 0.056(5) 0.091(7) 0.076(5) 0.012(4) 0.019(4) -0.017(4)
C58 0.30(2) 0.058(6) 0.098(8) 0.053(6) 0.069(11) 0.024(9)
C61 0.052(4) 0.042(4) 0.058(3) 0.008(3) 0.015(3) 0.007(3)
C62 0.057(4) 0.047(4) 0.083(4) -0.008(3) 0.014(3) 0.008(3)
C63 0.057(5) 0.065(5) 0.100(5) 0.002(4) 0.012(4) 0.014(4)
C64 0.066(5) 0.061(5) 0.088(5) -0.006(4) 0.016(4) -0.006(4)
C65 0.074(5) 0.043(4) 0.059(4) 0.005(3) 0.019(3) 0.010(3)
C66 0.063(4) 0.046(4) 0.059(4) 0.013(3) 0.017(3) 0.018(3)
C67 0.085(7) 0.105(8) 0.124(8) 0.008(7) -0.013(6) -0.012(7)
C68 0.109(8) 0.069(6) 0.088(6) -0.005(5) 0.004(5) 0.017(5)
F37A 0.273(12) 0.178(7) 0.083(4) 0.039(4) 0.078(6) 0.080(8)
F37B 0.306(13) 0.146(7) 0.072(4) 0.038(4) -0.029(5) -0.040(7)
F37C 0.398(14) 0.066(4) 0.071(3) 0.028(3) 0.038(5) 0.022(5)
F38A 0.128(5) 0.125(5) 0.154(5) -0.067(4) 0.061(4) 0.000(4)
F38B 0.182(6) 0.066(3) 0.065(3) -0.007(2) 0.003(3) -0.004(3)
F38C 0.174(6) 0.050(3) 0.096(3) -0.011(2) 0.041(3) -0.016(3)
F47A 0.229(11) 0.199(10) 0.169(7) -0.057(7) 0.120(8) -0.030(8)
F47B 0.41(2) 0.240(12) 0.229(10) 0.132(10) 0.237(14) 0.159(13)
F47C 0.126(8) 0.69(3) 0.172(8) 0.015(12) 0.085(7) 0.140(13)
F48A 0.079(5) 0.46(2) 0.167(8) 0.026(10) -0.026(5) -0.001(8)
F48B 0.237(11) 0.149(7) 0.154(6) 0.018(5) -0.087(7) 0.031(7)
F48C 0.172(8) 0.235(10) 0.157(6) -0.086(7) -0.077(6) 0.097(8)
F57A 0.158(7) 0.265(10) 0.104(5) 0.028(5) 0.063(4) 0.089(7)
F57B 0.129(5) 0.110(5) 0.197(7) -0.018(4) 0.086(5) 0.006(4)
F57C 0.064(4) 0.214(9) 0.204(7) -0.060(6) 0.004(4) 0.014(4)
F58A 0.263(12) 0.178(8) 0.108(5) 0.063(5) 0.027(6) 0.101(8)
F58B 0.227(11) 0.128(7) 0.327(14) 0.147(9) 0.023(11) 0.006(7)
F58C 0.62(3) 0.136(7) 0.159(7) 0.091(6) 0.175(11) 0.234(13)
F67A 0.084(4) 0.160(7) 0.259(10) -0.040(6) -0.035(5) -0.006(4)
F67B 0.107(6) 0.316(15) 0.305(14) 0.175(13) -0.024(7) 0.052(8)
F67C 0.090(5) 0.222(10) 0.257(10) -0.089(8) -0.013(5) 0.082(6)
F68A 0.189(7) 0.091(4) 0.143(5) -0.059(4) -0.023(5) 0.047(4)
F68B 0.234(9) 0.067(4) 0.187(7) 0.044(4) 0.085(6) 0.046(5)
F68C 0.111(5) 0.094(4) 0.232(8) -0.060(5) 0.016(5) 0.043(4)

loop_
_atom_type_symbol
_atom_type_description
_atom_type_scat_dispersion_real
_atom_type_scat_dispersion_imag
_atom_type_scat_source
C C 0.0033 0.0016 'International Tables Vol C Tables 4.2.6.8 and 6.1.1.4'
H H 0.0000 0.0000 'International Tables Vol C Tables 4.2.6.8 and 6.1.1.4'
B B 0.0013 0.0007 'International Tables Vol C Tables 4.2.6.8 and 6.1.1.4'
F F 0.0171 0.0103 'International Tables Vol C Tables 4.2.6.8 and 6.1.1.4'
P P 0.1023 0.0942 'International Tables Vol C Tables 4.2.6.8 and 6.1.1.4'
Ru Ru -1.2594 0.8363 'International Tables Vol C Tables 4.2.6.8 and 6.1.1.4'

loop_
_geom_angle_atom_site_label_1
_geom_angle_atom_site_label_2
_geom_angle_atom_site_label_3
_geom_angle
C2 Ru C5 62.1(4)
C2 Ru C3 38.9(4)
C5 Ru C3 61.6(4)
C2 Ru C4 62.7(4)
C5 Ru C4 36.7(4)
C3 Ru C4 36.6(4)
C2 Ru C1 36.3(4)
C5 Ru C1 37.4(4)
C3 Ru C1 62.2(4)
C4 Ru C1 61.8(3)
C2 Ru P2A 141.6(3)
C5 Ru P2A 128.7(4)
C3 Ru P2A 108.0(3)
C4 Ru P2A 103.3(3)
C1 Ru P2A 164.9(3)
C2 Ru P2B 121.1(3)
C5 Ru P2B 147.6(3)
C3 Ru P2B 99.8(3)
C4 Ru P2B 112.7(3)
C1 Ru P2B 157.4(3)
P2A Ru P2B 27.4(2)
C2 Ru P1B 99.0(3)
C5 Ru P1B 125.1(3)
C3 Ru P1B 133.7(4)
C4 Ru P1B 157.8(3)
C1 Ru P1B 96.1(3)
P2A Ru P1B 98.9(3)
P2B Ru P1B 87.1(3)
C2 Ru P1A 121.2(4)
C5 Ru P1A 110.9(3)
C3 Ru P1A 160.1(4)
C4 Ru P1A 145.2(4)
C1 Ru P1A 100.2(3)
P2A Ru P1A 91.1(3)
P2B Ru P1A 94.7(2)
P1B Ru P1A 33.2(2)
C2 Ru C21 145.7(12)
C5 Ru C21 87.3(12)
C3 Ru C21 114.3(11)
C4 Ru C21 83.6(11)
C1 Ru C21 122.2(12)
P2A Ru C21 49.0(12)
P2B Ru C21 76.4(12)
P1B Ru C21 111.9(11)
P1A Ru C21 82.4(11)
C2 Ru C22 138.7(7)
C5 Ru C22 79.5(7)
C3 Ru C22 132.1(7)
C4 Ru C22 95.6(7)
C1 Ru C22 103.0(7)
P2A Ru C22 74.5(7)
P2B Ru C22 99.3(7)
P1B Ru C22 90.7(6)
P1A Ru C22 57.7(6)
C21 Ru C22 32.4(11)
P1B P1A C15 70.4(7)
P1B P1A C11 116.0(9)
C15 P1A C11 116.5(9)
P1B P1A C22 134.7(7)
C15 P1A C22 133.2(10)
C11 P1A C22 89.0(9)
P1B P1A Ru 72.5(3)
C15 P1A Ru 124.4(7)
C11 P1A Ru 116.4(6)
C22 P1A Ru 62.5(6)
P1A P1B C13 119.2(11)
P1A P1B C15 64.4(7)
C13 P1B C15 107.9(12)
P1A P1B Ru 74.4(3)
C13 P1B Ru 127.9(11)
C15 P1B Ru 121.9(7)
P2B P2A C25 85.0(10)
P2B P2A C23 123.6(12)
C25 P2A C23 97.6(15)
P2B P2A C21 149.7(15)
C25 P2A C21 115.2(15)
C23 P2A C21 78.0(19)
P2B P2A Ru 80.4(4)
C25 P2A Ru 137.5(9)
C23 P2A Ru 123.7(13)
C21 P2A Ru 69.4(14)
P2A P2B C29 158.0(12)
P2A P2B C25 58.8(8)
C29 P2B C25 102.3(13)
P2A P2B C27 101.5(8)
C29 P2B C27 95.5(13)
C25 P2B C27 110.4(10)
P2A P2B Ru 72.2(4)
C29 P2B Ru 112.7(12)
C25 P2B Ru 117.6(7)
C27 P2B Ru 115.2(7)
C2 C1 C5 107.4(8)
C2 C1 C1A 129.8(10)
C5 C1 C1A 122.3(11)
C2 C1 Ru 68.9(5)
C5 C1 Ru 70.3(5)
C1A C1 Ru 131.6(6)
C1 C2 C3 108.6(9)
C1 C2 C2A 120.9(11)
C3 C2 C2A 127.4(12)
C1 C2 Ru 74.8(6)
C3 C2 Ru 72.5(6)
C2A C2 Ru 134.9(9)
C4 C3 C2 106.5(8)
C4 C3 C3A 130.3(13)
C2 C3 C3A 121.7(13)
C4 C3 Ru 72.3(6)
C2 C3 Ru 68.6(5)
C3A C3 Ru 134.3(10)
C5 C4 C3 108.5(9)
C5 C4 C4A 127.3(14)
C3 C4 C4A 124.1(13)
C5 C4 Ru 70.8(6)
C3 C4 Ru 71.1(6)
C4A C4 Ru 126.9(8)
C4 C5 C1 108.8(10)
C4 C5 C5A 123.3(11)
C1 C5 C5A 127.6(11)
C4 C5 Ru 72.5(7)
C1 C5 Ru 72.3(6)
C5A C5 Ru 126.5(7)
C12 C11 P1A 126.5(18)
C14 C13 P1B 115(2)
C13 C14 C16 106(3)
C16 C15 P1A 140(2)
C16 C15 P1B 110(2)
P1A C15 P1B 45.1(6)
C15 C16 C14 93(3)
C22 C21 P2A 118(3)
C22 C21 Ru 75(2)
P2A C21 Ru 61.6(12)
C21 C22 P1A 116(2)
C21 C22 Ru 73(2)
P1A C22 Ru 59.9(6)
C24 C23 P2A 121(3)
C26 C25 P2A 163(2)
C26 C25 P2B 134.2(19)
P2A C25 P2B 36.2(5)
C28 C27 P2B 119.0(18)
C210 C29 P2B 131(3)
C41 B C51 110.6(5)
C41 B C61 113.4(5)
C51 B C61 103.5(5)
C41 B C31 104.0(5)
C51 B C31 114.6(5)
C61 B C31 111.1(5)
C32 C31 C36 116.3(6)
C32 C31 B 120.0(5)
C36 C31 B 123.4(5)
C33 C32 C31 122.3(6)
C32 C33 C34 121.0(6)
C32 C33 C37 121.4(6)
C34 C33 C37 117.6(6)
C35 C34 C33 117.1(6)
C34 C35 C36 122.4(6)
C34 C35 C38 119.0(6)
C36 C35 C38 118.5(6)
C31 C36 C35 120.7(6)
F37C C37 F37B 117.0(9)
F37C C37 F37A 103.7(9)
F37B C37 F37A 92.0(8)
F37C C37 C33 117.7(7)
F37B C37 C33 111.8(8)
F37A C37 C33 111.0(8)
F38A C38 F38B 107.5(7)
F38A C38 F38C 104.4(7)
F38B C38 F38C 104.8(7)
F38A C38 C35 112.2(7)
F38B C38 C35 114.6(7)
F38C C38 C35 112.5(6)
C46 C41 C42 116.8(6)
C46 C41 B 123.1(6)
C42 C41 B 120.0(6)
C43 C42 C41 121.0(7)
C44 C43 C42 119.4(8)
C44 C43 C47 121.6(8)
C42 C43 C47 119.0(8)
C43 C44 C45 121.7(7)
C46 C45 C44 118.7(7)
C46 C45 C48 120.2(8)
C44 C45 C48 121.1(8)
C45 C46 C41 122.3(7)
F47B C47 F47C 110.8(12)
F47B C47 F47A 93.9(13)
F47C C47 F47A 101.7(13)
F47B C47 C43 115.3(9)
F47C C47 C43 117.3(11)
F47A C47 C43 114.6(8)
F48C C48 F48A 104.2(12)
F48C C48 F48B 106.4(11)
F48A C48 F48B 96.6(11)
F48C C48 C45 116.9(8)
F48A C48 C45 117.0(10)
F48B C48 C45 113.3(10)
C52 C51 C56 115.6(6)
C52 C51 B 125.6(6)
C56 C51 B 117.9(6)
C51 C52 C53 122.3(6)
C54 C53 C52 120.1(7)
C54 C53 C57 120.1(6)
C52 C53 C57 119.7(7)
C53 C54 C55 118.8(6)
C54 C55 C56 122.3(7)
C54 C55 C58 121.0(8)
C56 C55 C58 116.4(9)
C55 C56 C51 120.6(7)
F57C C57 F57B 103.0(9)
F57C C57 F57A 109.0(8)
F57B C57 F57A 100.2(8)
F57C C57 C53 116.5(8)
F57B C57 C53 113.7(6)
F57A C57 C53 112.9(7)
F58C C58 F58A 121.0(16)
F58C C58 F58B 106.0(14)
F58A C58 F58B 87.6(10)
F58C C58 C55 116.0(9)
F58A C58 C55 115.9(11)
F58B C58 C55 103.1(13)
C66 C61 C62 114.7(6)
C66 C61 B 124.0(6)
C62 C61 B 121.2(5)
C63 C62 C61 123.6(6)
C62 C63 C64 120.2(7)
C62 C63 C67 119.9(8)
C64 C63 C67 119.8(8)
C65 C64 C63 118.1(7)
C64 C65 C66 121.3(6)
C64 C65 C68 118.4(7)
C66 C65 C68 120.3(7)
C65 C66 C61 122.0(6)
F67C C67 F67B 108.1(14)
F67C C67 F67A 105.9(11)
F67B C67 F67A 105.7(12)
F67C C67 C63 112.3(10)
F67B C67 C63 112.9(10)
F67A C67 C63 111.4(10)
F68C C68 F68A 105.4(8)
F68C C68 F68B 106.0(9)
F68A C68 F68B 104.7(9)
F68C C68 C65 114.2(8)
F68A C68 C65 114.7(8)
F68B C68 C65 110.9(8)

loop_
_geom_bond_atom_site_label_1
_geom_bond_atom_site_label_2
_geom_bond_distance
Ru C2 2.149(10)
Ru C5 2.197(11)
Ru C3 2.202(10)
Ru C4 2.219(11)
Ru C1 2.222(8)
Ru P2A 2.269(6)
Ru P2B 2.350(5)
Ru P1B 2.356(5)
Ru P1A 2.379(5)
Ru C21 2.42(5)
Ru C22 2.44(2)
P1A P1B 1.352(9)
P1A C15 1.72(2)
P1A C11 1.743(19)
P1A C22 2.32(3)
P1B C13 1.56(3)
P1B C15 1.80(2)
P2A P2B 1.097(8)
P2A C25 1.59(2)
P2A C23 1.70(4)
P2A C21 1.95(5)
P2B C29 1.87(4)
P2B C25 1.85(2)
P2B C27 1.97(2)
C1 C2 1.363(14)
C1 C5 1.417(14)
C1 C1A 1.517(14)
C2 C3 1.451(15)
C2 C2A 1.560(16)
C3 C4 1.387(17)
C3 C3A 1.501(16)
C4 C5 1.389(15)
C4 C4A 1.531(16)
C5 C5A 1.520(17)
C11 C12 1.40(3)
C13 C14 1.59(5)
C14 C16 2.11(7)
C15 C16 1.76(6)
C21 C22 1.35(5)
C23 C24 1.53(5)
C25 C26 1.41(4)
C27 C28 1.44(3)
C29 C210 1.42(5)
B C41 1.639(10)
B C51 1.645(10)
B C61 1.642(10)
B C31 1.643(9)
C31 C32 1.393(9)
C31 C36 1.395(9)
C32 C33 1.369(9)
C33 C34 1.393(10)
C33 C37 1.515(11)
C34 C35 1.365(10)
C35 C36 1.386(9)
C35 C38 1.509(10)
C37 F37C 1.219(10)
C37 F37B 1.302(13)
C37 F37A 1.351(13)
C38 F38A 1.313(10)
C38 F38B 1.304(10)
C38 F38C 1.341(9)
C41 C46 1.383(10)
C41 C42 1.402(10)
C42 C43 1.402(10)
C43 C44 1.356(12)
C43 C47 1.450(13)
C44 C45 1.366(12)
C45 C46 1.394(11)
C45 C48 1.434(14)
C47 F47B 1.222(13)
C47 F47C 1.203(13)
C47 F47A 1.283(13)
C48 F48C 1.277(13)
C48 F48A 1.280(14)
C48 F48B 1.294(13)
C51 C52 1.386(10)
C51 C56 1.419(10)
C52 C53 1.407(9)
C53 C54 1.372(11)
C53 C57 1.465(12)
C54 C55 1.348(12)
C55 C56 1.392(11)
C55 C58 1.557(15)
C57 F57C 1.260(10)
C57 F57B 1.331(11)
C57 F57A 1.323(10)
C58 F58C 1.159(14)
C58 F58A 1.197(16)
C58 F58B 1.43(2)
C61 C66 1.392(9)
C61 C62 1.393(10)
C62 C63 1.356(11)
C63 C64 1.388(11)
C63 C67 1.534(15)
C64 C65 1.356(11)
C65 C66 1.382(10)
C65 C68 1.496(12)
C67 F67C 1.259(15)
C67 F67B 1.264(15)
C67 F67A 1.326(14)
C68 F68C 1.282(12)
C68 F68A 1.296(11)
C68 F68B 1.346(12)
